data_2236776
loop_
_publ_author_name
'Peng, Juhua'
'Jia, Runhong'

_publ_section_title
;
 9-(Thiophen-2-yl)-8,9-dihydro-3<i>H</i>-pyrazolo[4,3-<i>f</i>]quinolin-7(6<i>H</i>)-one
 ethanol monosolvate
;
_journal_coeditor_code ZQ2174
_journal_issue 9
_journal_name_full 'Acta Crystallographica Section E'
_journal_page_first o2608
_journal_paper_doi 10.1107/S1600536812033533
_journal_volume 68
_journal_year 2012
_chemical_formula_iupac 'C14 H11 N3 O S, C2 H6 O'
_chemical_formula_moiety 'C14 H11 N3 O S, C2 H6 O'
_chemical_formula_sum 'C16 H17 N3 O2 S'
_chemical_formula_weight 315.39
_chemical_melting_point_gt 553
_chemical_melting_point_lt 554
_chemical_name_systematic
;
9-(Thiophen-2-yl)-8,9-dihydro-3<i>H</i>-pyrazolo[4,3-<i>f</i>]quinolin-
7(6<i>H</i>)-one ethanol monosolvate
;
_space_group_IT_number 14
_symmetry_cell_setting monoclinic
_symmetry_space_group_name_Hall '-P 2ybc'
_symmetry_space_group_name_H-M 'P 1 21/c 1'
_atom_sites_solution_hydrogens geom
_atom_sites_solution_primary direct
_atom_sites_solution_secondary difmap
_cell_angle_alpha 90.00
_cell_angle_beta 99.4120(10)
_cell_angle_gamma 90.00
_cell_formula_units_Z 4
_cell_length_a 9.3831(10)
_cell_length_b 19.138(2)
_cell_length_c 8.7490(9)
_cell_measurement_reflns_used 1612
_cell_measurement_temperature 298(2)
_cell_measurement_theta_max 25.078
_cell_measurement_theta_min 2.444
_cell_volume 1549.9(3)
_computing_cell_refinement 'SAINT (Bruker, 1999)'
_computing_data_collection 'SMART (Bruker, 1998)'
_computing_data_reduction 'SAINT (Bruker, 1999)'
_computing_molecular_graphics 'SHELXTL (Sheldrick, 2008)'
_computing_publication_material 'SHELXTL (Sheldrick, 2008)'
_computing_structure_refinement 'SHELXL97 (Sheldrick, 2008)'
_computing_structure_solution 'SHELXS97 (Sheldrick, 2008)'
_diffrn_ambient_temperature 298(2)
_diffrn_measured_fraction_theta_full 0.990
_diffrn_measured_fraction_theta_max 0.990
_diffrn_measurement_device_type 'Bruker SMART CCD area-detector'
_diffrn_measurement_method 'phi and omega scans'
_diffrn_radiation_monochromator graphite
_diffrn_radiation_source 'fine-focus sealed tube'
_diffrn_radiation_type MoK\a
_diffrn_radiation_wavelength 0.71073
_diffrn_reflns_av_R_equivalents 0.0413
_diffrn_reflns_av_sigmaI/netI 0.0537
_diffrn_reflns_limit_h_max 8
_diffrn_reflns_limit_h_min -11
_diffrn_reflns_limit_k_max 22
_diffrn_reflns_limit_k_min -19
_diffrn_reflns_limit_l_max 10
_diffrn_reflns_limit_l_min -10
_diffrn_reflns_number 7663
_diffrn_reflns_theta_full 25.02
_diffrn_reflns_theta_max 25.02
_diffrn_reflns_theta_min 2.13
_exptl_absorpt_coefficient_mu 0.219
_exptl_absorpt_correction_T_max 0.9741
_exptl_absorpt_correction_T_min 0.9212
_exptl_absorpt_correction_type multi-scan
_exptl_absorpt_process_details '(SADABS; Sheldrick, 1996)'
_exptl_crystal_colour colourless
_exptl_crystal_density_diffrn 1.352
_exptl_crystal_density_method 'not measured'
_exptl_crystal_description block
_exptl_crystal_F_000 664
_exptl_crystal_size_max 0.38
_exptl_crystal_size_mid 0.19
_exptl_crystal_size_min 0.12
_refine_diff_density_max 0.282
_refine_diff_density_min -0.263
_refine_ls_extinction_method none
_refine_ls_goodness_of_fit_ref 1.018
_refine_ls_matrix_type full
_refine_ls_number_parameters 248
_refine_ls_number_reflns 2707
_refine_ls_number_restraints 0
_refine_ls_restrained_S_all 1.018
_refine_ls_R_factor_all 0.1073
_refine_ls_R_factor_gt 0.0523
_refine_ls_shift/su_max 0.001
_refine_ls_shift/su_mean 0.000
_refine_ls_structure_factor_coef Fsqd
_refine_ls_weighting_details 'calc w=1/[\s^2^(Fo^2^)+(0.0595P)^2^+0.7752P] where P=(Fo^2^+2Fc^2^)/3'
_refine_ls_weighting_scheme calc
_refine_ls_wR_factor_gt 0.1205
_refine_ls_wR_factor_ref 0.1537
_reflns_number_gt 1526
_reflns_number_total 2707
_reflns_threshold_expression I>2sigma(I)
_cod_data_source_file zq2174.cif
_cod_data_source_block I
_cod_original_sg_symbol_H-M 'P 21/c'
_cod_database_code 2236776
_cod_database_fobs_code 2236776

loop_
_symmetry_equiv_pos_as_xyz
'x, y, z'
'-x, y+1/2, -z+1/2'
'-x, -y, -z'
'x, -y-1/2, z-1/2'

loop_
_atom_site_type_symbol
_atom_site_label
_atom_site_fract_x
_atom_site_fract_y
_atom_site_fract_z
_atom_site_U_iso_or_equiv
_atom_site_adp_type
_atom_site_calc_flag
_atom_site_refinement_flags
_atom_site_occupancy
_atom_site_symmetry_multiplicity
_atom_site_disorder_assembly
_atom_site_disorder_group
N N1 0.4885(3) 0.37278(15) 0.4386(3) 0.0564(8) Uani d . 1 1 . .
H H1 0.4232 0.4008 0.4606 0.068 Uiso calc R 1 1 . .
N N2 0.6055(4) 0.39328(15) 0.3787(3) 0.0602(8) Uani d . 1 1 . .
N N3 0.5568(3) 0.08861(13) 0.4727(3) 0.0482(7) Uani d . 1 1 . .
H H3 0.5116 0.0647 0.5330 0.058 Uiso calc R 1 1 . .
O O1 0.6492(3) -0.01035(12) 0.3895(3) 0.0661(8) Uani d . 1 1 . .
O O2 0.7049(18) 0.5320(7) 0.454(2) 0.074(3) Uani d P 0.66(4) 1 A 1
H H2 0.6727 0.4921 0.4459 0.111 Uiso calc PR 0.66(4) 1 A 1
S S1 0.9693(10) 0.2364(5) 0.5804(11) 0.0641(12) Uani d P 0.692(7) 1 B 1
O O2' 0.660(4) 0.5360(13) 0.388(4) 0.074(6) Uani d P 0.34(4) 1 A 2
H H2' 0.6242 0.4973 0.3696 0.111 Uiso calc PR 0.34(4) 1 A 2
C C12' 0.969(8) 0.219(3) 0.588(9) 0.064(17) Uani d P 0.308(7) 1 B 2
H H12' 0.9461 0.2658 0.5743 0.077 Uiso calc PR 0.308(7) 1 B 2
C C1 0.6784(4) 0.33555(18) 0.3592(4) 0.0523(9) Uani d . 1 1 . .
H H1A 0.7642 0.3344 0.3190 0.063 Uiso calc R 1 1 . .
C C2 0.6089(3) 0.27598(15) 0.4074(3) 0.0414(8) Uani d . 1 1 . .
C C3 0.4862(3) 0.30217(17) 0.4600(4) 0.0454(8) Uani d . 1 1 . .
C C4 0.3889(4) 0.25971(18) 0.5179(4) 0.0519(9) Uani d . 1 1 . .
H H4 0.3085 0.2782 0.5529 0.062 Uiso calc R 1 1 . .
C C5 0.4155(3) 0.18913(17) 0.5218(4) 0.0478(9) Uani d . 1 1 . .
H H5 0.3522 0.1592 0.5609 0.057 Uiso calc R 1 1 . .
C C6 0.5368(3) 0.16138(16) 0.4678(4) 0.0400(8) Uani d . 1 1 . .
C C7 0.6358(3) 0.20320(16) 0.4120(3) 0.0396(8) Uani d . 1 1 . .
C C8 0.7669(3) 0.17000(16) 0.3616(4) 0.0437(8) Uani d . 1 1 B .
H H8 0.7972 0.1994 0.2809 0.052 Uiso calc R 1 1 . .
C C9 0.7228(4) 0.09839(17) 0.2912(4) 0.0509(9) Uani d . 1 1 . .
H H9A 0.6628 0.1052 0.1910 0.061 Uiso calc R 1 1 . .
H H9B 0.8090 0.0736 0.2744 0.061 Uiso calc R 1 1 . .
C C10 0.6422(4) 0.05399(18) 0.3891(4) 0.0487(9) Uani d . 1 1 . .
C C11 0.8917(3) 0.16488(19) 0.4956(4) 0.0466(8) Uani d . 1 1 . .
C C12 0.963(4) 0.106(2) 0.569(4) 0.076(10) Uani d P 0.692(7) 1 B 1
H H12 0.9395 0.0605 0.5401 0.091 Uiso calc PR 0.692(7) 1 B 1
S S1' 0.962(3) 0.0921(16) 0.570(3) 0.076(3) Uani d P 0.308(7) 1 B 2
C C13 1.0754(5) 0.1238(3) 0.6916(6) 0.0920(15) Uani d . 1 1 . .
H H13 1.1337 0.0921 0.7536 0.110 Uiso calc R 1 1 B 1
C C14 1.0840(4) 0.1937(3) 0.7042(5) 0.0813(14) Uani d . 1 1 B .
H H14 1.1510 0.2159 0.7785 0.098 Uiso calc R 1 1 C 1
C C15 0.749(2) 0.5536(8) 0.306(3) 0.114(5) Uani d P 0.66(4) 1 A 1
H H15A 0.7454 0.5140 0.2359 0.137 Uiso calc PR 0.66(4) 1 A 1
H H15B 0.6848 0.5897 0.2562 0.137 Uiso calc PR 0.66(4) 1 A 1
C C16 0.896(2) 0.5801(13) 0.344(3) 0.142(6) Uani d P 0.66(4) 1 A 1
H H16A 0.9040 0.6091 0.4347 0.213 Uiso calc PR 0.66(4) 1 A 1
H H16B 0.9190 0.6072 0.2589 0.213 Uiso calc PR 0.66(4) 1 A 1
H H16C 0.9621 0.5417 0.3639 0.213 Uiso calc PR 0.66(4) 1 A 1
C C15' 0.813(5) 0.5334(19) 0.378(5) 0.114(10) Uani d P 0.34(4) 1 A 2
H H15C 0.8377 0.4902 0.3306 0.137 Uiso calc PR 0.34(4) 1 A 2
H H15D 0.8723 0.5385 0.4788 0.137 Uiso calc PR 0.34(4) 1 A 2
C C16' 0.827(5) 0.595(3) 0.276(5) 0.142(12) Uani d P 0.34(4) 1 A 2
H H16D 0.7802 0.5855 0.1720 0.214 Uiso calc PR 0.34(4) 1 A 2
H H16E 0.9277 0.6047 0.2752 0.214 Uiso calc PR 0.34(4) 1 A 2
H H16F 0.7831 0.6354 0.3145 0.214 Uiso calc PR 0.34(4) 1 A 2

loop_
_atom_site_aniso_label
_atom_site_aniso_U_11
_atom_site_aniso_U_22
_atom_site_aniso_U_33
_atom_site_aniso_U_12
_atom_site_aniso_U_13
_atom_site_aniso_U_23
N1 0.0542(19) 0.0485(18) 0.065(2) 0.0099(15) 0.0051(16) 0.0007(15)
N2 0.072(2) 0.0467(18) 0.062(2) 0.0014(16) 0.0107(17) 0.0047(14)
N3 0.0484(16) 0.0392(16) 0.0604(18) -0.0001(13) 0.0187(14) 0.0006(13)
O1 0.0662(17) 0.0407(15) 0.097(2) -0.0024(12) 0.0311(15) -0.0068(13)
O2 0.087(7) 0.059(3) 0.085(8) -0.006(4) 0.041(6) 0.000(5)
S1 0.0519(16) 0.067(3) 0.0727(19) -0.0077(14) 0.0084(13) -0.0134(15)
O2' 0.087(14) 0.059(7) 0.085(15) -0.006(8) 0.041(11) 0.000(9)
C12' 0.052(16) 0.07(4) 0.073(18) -0.008(19) 0.008(12) -0.01(2)
C1 0.059(2) 0.045(2) 0.053(2) 0.0024(18) 0.0121(17) 0.0042(17)
C2 0.0448(19) 0.0381(19) 0.0393(18) -0.0010(15) 0.0010(15) 0.0022(14)
C3 0.043(2) 0.043(2) 0.048(2) 0.0020(16) -0.0002(16) 0.0005(16)
C4 0.0376(19) 0.056(2) 0.061(2) 0.0068(17) 0.0045(17) -0.0076(18)
C5 0.0383(19) 0.050(2) 0.056(2) -0.0058(15) 0.0100(16) -0.0019(16)
C6 0.0370(17) 0.0382(18) 0.0446(19) 0.0009(15) 0.0057(15) 0.0011(15)
C7 0.0387(18) 0.0425(19) 0.0369(18) 0.0004(15) 0.0043(14) 0.0013(14)
C8 0.0468(19) 0.0450(19) 0.0421(19) 0.0006(16) 0.0159(15) 0.0040(15)
C9 0.051(2) 0.056(2) 0.047(2) 0.0009(17) 0.0125(17) -0.0040(16)
C10 0.045(2) 0.047(2) 0.053(2) -0.0033(17) 0.0078(17) -0.0086(17)
C11 0.0355(17) 0.061(2) 0.047(2) 0.0016(18) 0.0153(15) 0.0003(18)
C12 0.075(10) 0.061(19) 0.087(11) 0.008(9) -0.002(7) 0.001(9)
S1' 0.075(5) 0.061(7) 0.087(6) 0.008(3) -0.002(4) 0.001(3)
C13 0.063(3) 0.125(5) 0.084(4) 0.026(3) 0.001(3) 0.018(3)
C14 0.048(3) 0.127(4) 0.069(3) -0.014(3) 0.008(2) -0.022(3)
C15 0.108(11) 0.121(9) 0.110(12) -0.022(8) 0.009(10) 0.038(8)
C16 0.101(13) 0.188(16) 0.144(15) -0.013(11) 0.041(10) 0.031(11)
C15' 0.11(2) 0.121(18) 0.111(19) -0.021(17) 0.009(18) 0.038(17)
C16' 0.10(3) 0.19(3) 0.14(3) -0.01(2) 0.04(2) 0.03(2)

loop_
_atom_type_symbol
_atom_type_description
_atom_type_scat_dispersion_real
_atom_type_scat_dispersion_imag
_atom_type_scat_source
C C 0.0033 0.0016 'International Tables Vol C Tables 4.2.6.8 and 6.1.1.4'
H H 0.0000 0.0000 'International Tables Vol C Tables 4.2.6.8 and 6.1.1.4'
N N 0.0061 0.0033 'International Tables Vol C Tables 4.2.6.8 and 6.1.1.4'
O O 0.0106 0.0060 'International Tables Vol C Tables 4.2.6.8 and 6.1.1.4'
S S 0.1246 0.1234 'International Tables Vol C Tables 4.2.6.8 and 6.1.1.4'

loop_
_geom_angle_atom_site_label_1
_geom_angle_atom_site_label_2
_geom_angle_atom_site_label_3
_geom_angle
N2 N1 C3 111.9(3)
N2 N1 H1 124.1
C3 N1 H1 124.1
C1 N2 N1 106.1(3)
C10 N3 C6 124.1(3)
C10 N3 H3 118.0
C6 N3 H3 118.0
C15 O2 H2 109.5
C14 S1 C11 94.4(5)
C15' O2' H2' 109.5
C11 C12' C14 114(4)
C11 C12' H12' 122.8
C14 C12' H12' 122.8
N2 C1 C2 111.2(3)
N2 C1 H1A 124.4
C2 C1 H1A 124.4
C3 C2 C1 104.7(3)
C3 C2 C7 119.7(3)
C1 C2 C7 135.6(3)
N1 C3 C4 131.3(3)
N1 C3 C2 106.1(3)
C4 C3 C2 122.6(3)
C5 C4 C3 117.4(3)
C5 C4 H4 121.3
C3 C4 H4 121.3
C4 C5 C6 121.1(3)
C4 C5 H5 119.4
C6 C5 H5 119.4
C7 C6 N3 119.6(3)
C7 C6 C5 122.1(3)
N3 C6 C5 118.4(3)
C6 C7 C2 117.1(3)
C6 C7 C8 119.2(3)
C2 C7 C8 123.7(3)
C7 C8 C11 111.3(3)
C7 C8 C9 108.3(3)
C11 C8 C9 112.1(3)
C7 C8 H8 108.4
C11 C8 H8 108.4
C9 C8 H8 108.4
C10 C9 C8 114.0(3)
C10 C9 H9A 108.8
C8 C9 H9A 108.8
C10 C9 H9B 108.8
C8 C9 H9B 108.8
H9A C9 H9B 107.6
O1 C10 N3 121.8(3)
O1 C10 C9 122.5(3)
N3 C10 C9 115.7(3)
C12 C11 C12' 99(3)
C12 C11 C8 130.9(17)
C12' C11 C8 130(3)
C12' C11 S1' 105(3)
C8 C11 S1' 125.1(10)
C12 C11 S1 108.0(18)
C8 C11 S1 121.1(4)
S1' C11 S1 113.8(10)
C11 C12 C13 113(3)
C11 C12 H12 123.3
C13 C12 H12 123.3
C13 S1' C11 97.5(17)
C14 C13 C12 109.0(16)
C14 C13 S1' 119.1(12)
C14 C13 H13 125.5
C12 C13 H13 125.5
S1' C13 H13 115.4
C13 C14 C12' 104(2)
C13 C14 S1 115.1(5)
C13 C14 H14 122.4
C12' C14 H14 133.3
S1 C14 H14 122.4
C16 C15 O2 106(3)
C16 C15 H15A 110.4
O2 C15 H15A 110.4
C16 C15 H15B 110.4
O2 C15 H15B 110.4
H15A C15 H15B 108.6
O2' C15' C16' 101(6)
O2' C15' H15C 111.5
C16' C15' H15C 111.5
O2' C15' H15D 111.5
C16' C15' H15D 111.5
H15C C15' H15D 109.3
C15' C16' H16D 109.5
C15' C16' H16E 109.5
H16D C16' H16E 109.5
C15' C16' H16F 109.5
H16D C16' H16F 109.5
H16E C16' H16F 109.5

loop_
_geom_bond_atom_site_label_1
_geom_bond_atom_site_label_2
_geom_bond_distance
N1 N2 1.350(4)
N1 C3 1.365(4)
N1 H1 0.8600
N2 C1 1.325(4)
N3 C10 1.345(4)
N3 C6 1.405(4)
N3 H3 0.8600
O1 C10 1.233(4)
O2 C15 1.48(3)
O2 H2 0.8200
S1 C14 1.618(12)
S1 C11 1.667(10)
O2' C15' 1.45(6)
O2' H2' 0.8200
C12' C11 1.43(6)
C12' C14 1.44(7)
C12' H12' 0.9300
C1 C2 1.412(4)
C1 H1A 0.9300
C2 C3 1.400(5)
C2 C7 1.415(4)
C3 C4 1.379(5)
C4 C5 1.373(4)
C4 H4 0.9300
C5 C6 1.406(4)
C5 H5 0.9300
C6 C7 1.375(4)
C7 C8 1.512(4)
C8 C11 1.519(4)
C8 C9 1.531(4)
C8 H8 0.9800
C9 C10 1.496(5)
C9 H9A 0.9700
C9 H9B 0.9700
C11 C12 1.41(4)
C11 S1' 1.63(3)
C12 C13 1.41(4)
C12 H12 0.9300
S1' C13 1.50(3)
C13 C14 1.343(6)
C13 H13 0.9300
C14 H14 0.9300
C15 C16 1.46(4)
C15 H15A 0.9700
C15 H15B 0.9700
C16 H16A 0.9600
C16 H16B 0.9600
C16 H16C 0.9600
C15' C16' 1.51(8)
C15' H15C 0.9700
C15' H15D 0.9700
C16' H16D 0.9600
C16' H16E 0.9600
C16' H16F 0.9600

loop_
_geom_hbond_atom_site_label_D
_geom_hbond_atom_site_label_H
_geom_hbond_atom_site_label_A
_geom_hbond_site_symmetry_A
_geom_hbond_distance_DH
_geom_hbond_distance_HA
_geom_hbond_distance_DA
_geom_hbond_angle_DHA
N1 H1 O2 3_666 0.86 1.99 2.838(16) 170
N3 H3 O1 3_656 0.86 2.04 2.863(4) 160
O2 H2 N2 1_555 0.82 2.05 2.855(14) 167
C8 H8 S1 4_565 0.98 2.86 3.802(6) 162.2
C9 H9A N1 4_565 0.97 2.56 3.529(7) 175.1

loop_
_geom_torsion_atom_site_label_1
_geom_torsion_atom_site_label_2
_geom_torsion_atom_site_label_3
_geom_torsion_atom_site_label_4
_geom_torsion
C3 N1 N2 C1 0.9(4)
N1 N2 C1 C2 -0.2(4)
N2 C1 C2 C3 -0.4(4)
N2 C1 C2 C7 179.4(3)
N2 N1 C3 C4 179.6(3)
N2 N1 C3 C2 -1.2(3)
C1 C2 C3 N1 0.9(3)
C7 C2 C3 N1 -178.9(3)
C1 C2 C3 C4 -179.8(3)
C7 C2 C3 C4 0.3(5)
N1 C3 C4 C5 178.6(3)
C2 C3 C4 C5 -0.5(5)
C3 C4 C5 C6 -0.4(5)
C10 N3 C6 C7 -19.3(4)
C10 N3 C6 C5 161.2(3)
C4 C5 C6 C7 1.5(5)
C4 C5 C6 N3 -179.0(3)
N3 C6 C7 C2 179.0(3)
C5 C6 C7 C2 -1.5(4)
N3 C6 C7 C8 -1.9(4)
C5 C6 C7 C8 177.6(3)
C3 C2 C7 C6 0.6(4)
C1 C2 C7 C6 -179.2(3)
C3 C2 C7 C8 -178.5(3)
C1 C2 C7 C8 1.7(5)
C6 C7 C8 C11 -89.4(3)
C2 C7 C8 C11 89.7(3)
C6 C7 C8 C9 34.2(4)
C2 C7 C8 C9 -146.7(3)
C7 C8 C9 C10 -49.2(4)
C11 C8 C9 C10 74.0(4)
C6 N3 C10 O1 -175.2(3)
C6 N3 C10 C9 2.4(4)
C8 C9 C10 O1 -149.4(3)
C8 C9 C10 N3 33.0(4)
C14 C12' C11 C12 3(5)
C14 C12' C11 C8 -179(2)
C14 C12' C11 S1' 4(5)
C14 C12' C11 S1 -16E1(3)
C7 C8 C11 C12 116(2)
C9 C8 C11 C12 -5(2)
C7 C8 C11 C12' -61(4)
C9 C8 C11 C12' 177(4)
C7 C8 C11 S1' 115.6(12)
C9 C8 C11 S1' -5.9(12)
C7 C8 C11 S1 -64.4(5)
C9 C8 C11 S1 174.2(5)
C14 S1 C11 C12 -1.0(18)
C14 S1 C11 C12' 1E1(2)
C14 S1 C11 C8 179.7(3)
C14 S1 C11 S1' -0.3(12)
C12' C11 C12 C13 -1(4)
C8 C11 C12 C13 -179.7(11)
S1' C11 C12 C13 -17E1(3)
S1 C11 C12 C13 1(3)
C12 C11 S1' C13 1E1(2)
C12' C11 S1' C13 -3(3)
C8 C11 S1' C13 179.8(6)
S1 C11 S1' C13 -0.2(17)
C11 C12 C13 C14 -1(3)
C11 C12 C13 S1' 175(17)
C11 S1' C13 C14 0.8(17)
C11 S1' C13 C12 -4(14)
C12 C13 C14 C12' 2(4)
S1' C13 C14 C12' 1(3)
C12 C13 C14 S1 -0.3(18)
S1' C13 C14 S1 -1.1(14)
C11 C12' C14 C13 -3(5)
C11 C12' C14 S1 17E1(2)
C11 S1 C14 C13 0.8(7)
C11 S1 C14 C12' -12(17)
